data_4031781
loop_
_publ_author_name
'Rheingold, A.L.'
'Haggerty, B.S.'
'Geoffroy, G.L.'
'Han, S.-H.'

_publ_section_title
;
 An examination of bent semi-bridging metal carbonyl bonding II.
 Polymorphism and multiple independent molecules in (H2 Ru4 (C O)13)
;
_journal_name_full 'Journal of Organometallic Chemistry'
_journal_page_first 209
_journal_page_last 216
_journal_volume 384
_journal_year 1990
_chemical_formula_sum 'C13 H2 O13 Ru4'
_chemical_name_systematic 'H2 (C O)13 Ru4'
_space_group_IT_number 2
_symmetry_space_group_name_Hall '-P 1'
_symmetry_space_group_name_H-M 'P -1'
_cell_angle_alpha 81.8
_cell_angle_beta 88.03
_cell_angle_gamma 67.76
_cell_formula_units_Z 4
_cell_length_a 9.062
_cell_length_b 9.155
_cell_length_c 26.649
_cell_volume 2025.011
_citation_journal_id_ASTM JORCAI
_cod_data_source_file Rheingold_JORCAI_1990_1722.cif
_cod_data_source_block C13H2O13Ru4
_cod_database_code 4031781

loop_
_symmetry_equiv_pos_as_xyz
x,y,z
-x,-y,-z

loop_
_atom_site_label
_atom_site_type_symbol
_atom_site_fract_x
_atom_site_fract_y
_atom_site_fract_z
_atom_site_occupancy
_atom_site_U_iso_or_equiv
C23 C+2 0.8488 0.6413 0.4596 1 0.0
C10 C+2 0.4262 0.1035 0.1951 1 0.0
C6 C+2 0.4813 0.192 0.0256 1 0.0
O13 O-2 0.094 -0.0274 0.0557 1 0.0
Ru2 Ru 0.28155 0.31923 0.05042 1 0.0
C8 C+2 0.6539 0.1705 0.1318 1 0.0
C22 C+2 0.767 0.5048 0.3227 1 0.0
O11 O-2 0.2496 -0.1699 0.214 1 0.0
O6 O-2 0.6002 0.1164 0.0108 1 0.0
Ru7 Ru 0.90541 0.80605 0.41563 1 0.0
H3 H-1 0.6315 0.7045 0.3789 1 0.0
Ru1 Ru 0.09825 0.39098 0.14376 1 0.0
H2 H-1 0.1113 0.1983 0.1444 1 0.0
Ru3 Ru 0.43006 0.27888 0.14339 1 0.0
C13 C+2 0.1669 0.0116 0.0801 1 0.0
Ru8 Ru 0.82244 0.57123 0.38148 1 0.0
O23 O-2 0.8249 0.5871 0.4998 1 0.0
O10 O-2 0.4538 0.032 0.2355 1 0.0
O2 O-2 -0.2614 0.4761 0.1382 1 0.0
C9 C+2 0.4563 0.384 0.1976 1 0.0
O25 O-2 0.8598 0.9498 0.514 1 0.0
Ru5 Ru 0.59156 0.89904 0.38079 1 0.0
O4 O-2 0.0959 0.2333 -0.0254 1 0.0
O21 O-2 0.7197 0.3371 0.4529 1 0.0
O7 O-2 0.41 0.592 0.0808 1 0.0
O16 O-2 0.5274 0.2506 0.3785 1 0.0
O26 O-2 0.9141 0.1203 0.363 1 0.0
Ru4 Ru 0.2925 0.06411 0.1262 1 0.0
O1 O-2 0.1106 0.3326 0.2593 1 0.0
C11 C+2 0.2659 -0.0842 0.1805 1 0.0
C19 C+2 0.0839 0.6881 0.3082 1 0.0
C16 C+2 0.5533 0.1183 0.3803 1 0.0
O14 O-2 0.4799 0.8487 0.4884 1 0.0
H1 H-1 0.1014 0.4151 0.0776 1 0.0
O15 O-2 0.2723 0.9556 0.3314 1 0.0
C20 C+2 0.0359 0.4223 0.3812 1 0.0
C14 C+2 0.5216 0.8696 0.4483 1 0.0
O8 O-2 0.7862 0.1051 0.1258 1 0.0
Ru6 Ru 0.86271 0.81679 0.31207 1 0.0
C2 C+2 -0.1288 0.4434 0.1384 1 0.0
C24 C+2 0.1343 0.708 0.4223 1 0.0
C5 C+2 0.2585 0.5072 0.0038 1 0.0
C18 C+2 0.8031 0.7544 0.2547 1 0.0
O12 O-2 0.6072 -0.1723 0.0941 1 0.0
O19 O-2 0.2144 0.6127 0.3055 1 0.0
C4 C+2 0.164 0.2607 0.0044 1 0.0
C12 C+2 0.4888 -0.0823 0.1056 1 0.0
H4 H-1 0.6736 0.9408 0.3237 1 0.0
C25 C+2 0.8749 0.9003 0.4768 1 0.0
O24 O-2 0.27 0.6554 0.4251 1 0.0
C15 C+2 0.3914 0.9359 0.3488 1 0.0
C26 C+2 0.9078 0.9948 0.3743 1 0.0
C17 C+2 0.8707 0.0031 0.2712 1 0.0
O17 O-2 0.8749 0.1115 0.2462 1 0.0
C3 C+2 0.0786 0.6055 0.1423 1 0.0
C7 C+2 0.4033 0.4705 0.0956 1 0.0
O22 O-2 0.7309 0.4562 0.2911 1 0.0
O18 O-2 0.7674 0.7234 0.2176 1 0.0
C1 C+2 0.1079 0.3538 0.2163 1 0.0
O5 O-2 0.2467 0.6176 -0.0239 1 0.0
C21 C+2 0.7554 0.4239 0.427 1 0.0
O20 O-2 0.1626 0.3297 0.3815 1 0.0
O3 O-2 0.0604 0.736 0.1424 1 0.0
O9 O-2 0.4698 0.4454 0.2295 1 0.0
